data_7250520
loop_
_publ_author_name
'Beccaria, Roberta'
'Pizzi, Andrea'
'Chakalov, Edem R.'
'Resnati, Giuseppe'
'Tolstoy, Peter'

_publ_section_title
;
 Proton Delocalization in Short Hydrogen Bonds Assembling HSeO4-- Anions
 into Supramolecular Adducts
;
_journal_name_full 'Physical Chemistry Chemical Physics'
_journal_paper_doi 10.1039/D5CP01211B
_journal_year 2025
_chemical_formula_moiety '2(H O4 Se), 2(C9 H20 N), H2 O'
_chemical_formula_sum 'C18 H44 N2 O9 Se2'
_chemical_formula_weight 590.47
_space_group_crystal_system monoclinic
_space_group_IT_number 14
_space_group_name_Hall '-P 2yn'
_space_group_name_H-M_alt 'P 1 21/n 1'
_atom_sites_solution_hydrogens mixed
_atom_sites_solution_primary dual
_audit_creation_date 2025-01-16
_audit_creation_method
;
Olex2 1.5
(compiled 2023.08.24 svn.re1ec1418 for OlexSys, GUI svn.r6817)
;
_audit_update_record
;
2025-01-17 deposited with the CCDC.	2025-06-06 downloaded from the CCDC.
;
_cell_angle_alpha 90
_cell_angle_beta 102.9938(6)
_cell_angle_gamma 90
_cell_formula_units_Z 4
_cell_length_a 15.70227(9)
_cell_length_b 10.12297(5)
_cell_length_c 16.96831(9)
_cell_measurement_reflns_used 32726
_cell_measurement_temperature 299.19(10)
_cell_measurement_theta_max 75.9980
_cell_measurement_theta_min 3.4110
_cell_volume 2628.11(3)
_computing_cell_refinement 'CrysAlisPro 1.171.42.55a (Rigaku OD, 2022)'
_computing_data_collection 'CrysAlisPro 1.171.42.55a (Rigaku OD, 2022)'
_computing_data_reduction 'CrysAlisPro 1.171.42.55a (Rigaku OD, 2022)'
_computing_molecular_graphics 'Olex2 1.5 (Dolomanov et al., 2009)'
_computing_publication_material 'Olex2 1.5 (Dolomanov et al., 2009)'
_computing_structure_refinement 'SHELXL 2018/3 (Sheldrick, 2015)'
_computing_structure_solution 'SHELXT 2014/4 (Sheldrick, 2014)'
_diffrn_ambient_environment air
_diffrn_ambient_temperature 299.19(10)
_diffrn_detector 'Hybrid Pixel Array Detector'
_diffrn_detector_area_resol_mean 10.0000
_diffrn_detector_type HyPix
_diffrn_measured_fraction_theta_full 1.000
_diffrn_measured_fraction_theta_max 0.966
_diffrn_measurement_details
;
List of Runs (angles in degrees, time in seconds):

  # Type    Start    End  Width  t~exp~   \w     \q     \k     \f   Frames
#--------------------------------------------------------------------------
  1  \w    -26.00  28.00   0.50    0.05    --  -47.32  19.00 150.00  108
  2  \w    -65.00  25.00   0.50    0.05    --  -47.32  65.00 154.00  180
  3  \w    -26.00  28.00   0.50    0.05    --  -47.32  19.00 -60.00  108
  4  \w     33.00 106.00   0.50    0.12    --  105.25 -95.00 -90.00  146
  5  \w     33.00 106.00   0.50    0.12    --  105.25 -95.00   0.00  146
  6  \w     33.00  71.00   0.50    0.12    --  105.25 -61.00 -30.00   76
  7  \w     33.00  78.00   0.50    0.12    --  105.25 -65.00  18.00   90
  8  \w     77.00 105.00   0.50    0.12    --  105.25 -77.00  30.00   56
  9  \w     34.00  65.00   0.50    0.12    --  105.25 -61.00  30.00   62
 10  \w     34.00  71.00   0.50    0.12    --  105.25 -61.00  90.00   74
 11  \w     34.00  66.00   0.50    0.12    --  105.25 -61.00  60.00   64
 12  \w     33.00  69.00   0.50    0.12    --  105.25 -61.00 150.00   72
 13  \w     33.00 105.00   0.50    0.12    --  105.25 -77.00 150.00  144
 14  \w    -24.00  65.00   0.50    0.05    --   47.32 -65.00  18.00  178
 15  \w     34.00  67.00   0.50    0.12    --  105.25 -61.00 -90.00   66
 16  \w    131.00 178.00   0.50    0.12    --  105.25  15.00  60.00   94
 17  \w     96.00 122.00   0.50    0.12    --  105.25  30.00 -90.00   52
 18  \w    124.00 150.00   0.50    0.12    --  105.25  30.00 -90.00   52
 19  \w     35.00 123.00   0.50    0.05    --   47.32  19.00 -30.00  176
 20  \w     87.00 178.00   0.50    0.12    --  105.25  65.00 154.00  182
 21  \w     30.00 120.00   0.50    0.05    --   47.32  65.00 154.00  180
 22  \w    -78.00 -19.00   0.50    0.12    --  -91.75  65.00 154.00  118
 23  \w    -51.00 -20.00   0.50    0.12    --  -91.75  45.00  90.00   62
 24  \w    -51.00 -20.00   0.50    0.12    --  -91.75  45.00   0.00   62
 25  \w    -51.00 -20.00   0.50    0.12    --  -91.75  45.00 -30.00   62
 26  \w    -51.00 -20.00   0.50    0.12    --  -91.75  45.00 -60.00   62
 27  \w    -51.00 -20.00   0.50    0.12    --  -91.75  45.00-120.00   62
 28  \w   -166.00 -78.00   0.50    0.12    --  -91.75 -15.00 -90.00  176
 29  \w   -163.00 -69.00   0.50    0.12    --  -91.75 -77.00 -90.00  188
 30  \w   -163.00 -69.00   0.50    0.12    --  -91.75 -77.00 -30.00  188
 31  \w   -163.00 -75.00   0.50    0.12    --  -91.75 -61.00 -60.00  176
 32  \w   -163.00 -74.00   0.50    0.12    --  -91.75 -65.00  18.00  178
 33  \w   -163.00 -79.00   0.50    0.12    --  -91.75 -45.00 -30.00  168
 34  \w   -120.00 -29.00   0.50    0.05    --  -47.32 -65.00  18.00  182
 35  \w   -163.00 -69.00   0.50    0.12    --  -91.75 -77.00  90.00  188
 36  \w   -163.00 -79.00   0.50    0.12    --  -91.75 -45.00 120.00  168
 37  \w   -163.00 -79.00   0.50    0.12    --  -91.75 -45.00  90.00  168
 38  \w    -85.00 -19.00   0.50    0.12    --  -91.75 125.00  30.00  132
 39  \w   -166.00 -79.00   0.50    0.12    --  -91.75 -30.00-120.00  174
 40  \w   -163.00 -79.00   0.50    0.12    --  -91.75 -45.00-180.00  168
 41  \w   -120.00 -73.00   0.50    0.05    --  -47.32-125.00-180.00   94
 42  \w   -120.00 -73.00   0.50    0.05    --  -47.32-125.00   0.00   94
;
_diffrn_measurement_device 'four-circle diffractometer'
_diffrn_measurement_device_type 'XtaLAB Synergy, Dualflex, HyPix'
_diffrn_measurement_method '\w scans'
_diffrn_orient_matrix_type 'CrysAlisPro convention (1999,Acta A55,543-557)'
_diffrn_orient_matrix_UB_11 -0.1000020000
_diffrn_orient_matrix_UB_12 0.0066149000
_diffrn_orient_matrix_UB_13 -0.0110023000
_diffrn_orient_matrix_UB_21 -0.0040445000
_diffrn_orient_matrix_UB_22 0.1130984000
_diffrn_orient_matrix_UB_23 -0.0614897000
_diffrn_orient_matrix_UB_31 -0.0110604000
_diffrn_orient_matrix_UB_32 -0.1016391000
_diffrn_orient_matrix_UB_33 -0.0691296000
_diffrn_radiation_monochromator mirror
_diffrn_radiation_probe x-ray
_diffrn_radiation_type 'Cu K\a'
_diffrn_radiation_wavelength 1.54184
_diffrn_reflns_av_R_equivalents 0.0417
_diffrn_reflns_av_unetI/netI 0.0220
_diffrn_reflns_Laue_measured_fraction_full 1.000
_diffrn_reflns_Laue_measured_fraction_max 0.966
_diffrn_reflns_limit_h_max 19
_diffrn_reflns_limit_h_min -19
_diffrn_reflns_limit_k_max 12
_diffrn_reflns_limit_k_min -12
_diffrn_reflns_limit_l_max 20
_diffrn_reflns_limit_l_min -21
_diffrn_reflns_number 47878
_diffrn_reflns_point_group_measured_fraction_full 1.000
_diffrn_reflns_point_group_measured_fraction_max 0.966
_diffrn_reflns_theta_full 67.684
_diffrn_reflns_theta_max 76.370
_diffrn_reflns_theta_min 3.467
_diffrn_source 'micro-focus sealed X-ray tube'
_diffrn_source_type 'PhotonJet (Cu) X-ray Source'
_exptl_absorpt_coefficient_mu 3.916
_exptl_absorpt_correction_T_max 1.00000
_exptl_absorpt_correction_T_min 0.54730
_exptl_absorpt_correction_type multi-scan
_exptl_absorpt_process_details
;
CrysAlisPro 1.171.42.55a (Rigaku Oxford Diffraction, 2022)
Empirical absorption correction using spherical harmonics,
implemented in SCALE3 ABSPACK scaling algorithm.
;
_exptl_crystal_colour 'clear whiteish white'
_exptl_crystal_colour_lustre clear
_exptl_crystal_colour_modifier whiteish
_exptl_crystal_colour_primary white
_exptl_crystal_density_diffrn 1.492
_exptl_crystal_description plate
_exptl_crystal_F_000 1224
_exptl_crystal_size_max 0.2
_exptl_crystal_size_mid 0.1
_exptl_crystal_size_min 0.05
_refine_diff_density_max 0.296
_refine_diff_density_min -0.573
_refine_diff_density_rms 0.053
_refine_ls_extinction_coef 0.00070(5)
_refine_ls_extinction_expression Fc^*^=kFc[1+0.001xFc^2^\l^3^/sin(2\q)]^-1/4^
_refine_ls_extinction_method 'SHELXL-2018/3 (Sheldrick 2018)'
_refine_ls_goodness_of_fit_ref 1.038
_refine_ls_hydrogen_treatment mixed
_refine_ls_matrix_type full
_refine_ls_number_parameters 300
_refine_ls_number_reflns 5327
_refine_ls_number_restraints 0
_refine_ls_restrained_S_all 1.038
_refine_ls_R_factor_all 0.0251
_refine_ls_R_factor_gt 0.0236
_refine_ls_shift/su_max 0.002
_refine_ls_shift/su_mean 0.000
_refine_ls_structure_factor_coef Fsqd
_refine_ls_weighting_details 'w=1/[\s^2^(Fo^2^)+(0.0293P)^2^+1.2558P] where P=(Fo^2^+2Fc^2^)/3'
_refine_ls_weighting_scheme calc
_refine_ls_wR_factor_gt 0.0610
_refine_ls_wR_factor_ref 0.0618
_reflns_Friedel_coverage 0.000
_reflns_number_gt 5009
_reflns_number_total 5327
_reflns_threshold_expression 'I > 2\s(I)'
_cod_data_source_file d5cp01211b2.cif
_cod_data_source_block rb148_auto
_cod_database_code 7250520
_shelx_shelxl_version_number 2018/3
_chemical_oxdiff_formula 'C9 H20 N Se O4'
_chemical_oxdiff_usercomment ' '
_shelx_space_group_comment
;
The symmetry employed for this shelxl refinement is uniquely defined
by the following loop, which should always be used as a source of
symmetry information in preference to the above space-group names.
They are only intended as comments.
;
_shelx_estimated_absorpt_t_max 0.828
_shelx_estimated_absorpt_t_min 0.508
_olex2_refinement_description
;
1.a Free rotating group:
 O9(H9D,H9E)
1.b Secondary CH2 refined with riding coordinates:
 N2(H2A,H2B), N1(H1A,H1B), C13(H13A,H13B), C12(H12A,H12B), C11(H11A,H11B),
 C2(H2C,H2D), C3(H3A,H3B), C4(H4A,H4B)
1.c Idealised Me refined as rotating group:
 C18(H18A,H18B,H18C), C15(H15A,H15B,H15C), C17(H17A,H17B,H17C), C8(H8A,H8B,
 H8C), C16(H16A,H16B,H16C), C6(H6A,H6B,H6C), C7(H7A,H7B,H7C), C9(H9A,H9B,H9C)
;
_olex2_submission_special_instructions 'No special instructions were received'
_oxdiff_exptl_absorpt_empirical_details
;
Empirical correction (ABSPACK) includes:
- Absorption correction using spherical harmonics
- Frame scaling
;
_oxdiff_exptl_absorpt_empirical_full_max 1.476
_oxdiff_exptl_absorpt_empirical_full_min 0.598

loop_
_space_group_symop_operation_xyz
'x, y, z'
'-x+1/2, y+1/2, -z+1/2'
'-x, -y, -z'
'x-1/2, -y-1/2, z-1/2'

loop_
_atom_site_label
_atom_site_type_symbol
_atom_site_fract_x
_atom_site_fract_y
_atom_site_fract_z
_atom_site_U_iso_or_equiv
_atom_site_adp_type
_atom_site_occupancy
_atom_site_site_symmetry_order
_atom_site_calc_flag
_atom_site_refinement_flags_posn
_atom_site_refinement_flags_adp
_atom_site_refinement_flags_occupancy
_atom_site_disorder_assembly
_atom_site_disorder_group
Se1 Se 0.36523(2) 0.30668(2) 0.59735(2) 0.03086(7) Uani 1 1 d . . . . .
Se2 Se 0.18289(2) 0.65980(2) 0.42802(2) 0.03481(7) Uani 1 1 d . . . . .
O1 O 0.30793(9) 0.18080(12) 0.55645(8) 0.0432(3) Uani 1 1 d . . . . .
O4 O 0.29212(10) 0.42751(14) 0.60725(9) 0.0460(3) Uani 1 1 d . . . . .
O8 O 0.20639(10) 0.51427(13) 0.46837(9) 0.0513(3) Uani 1 1 d . . . . .
N2 N 0.33423(9) 0.90948(13) 0.61449(8) 0.0293(3) Uani 1 1 d . . . . .
H2A H 0.294373 0.873948 0.574413 0.035 Uiso 1 1 calc R U . . .
H2B H 0.333197 0.996258 0.605912 0.035 Uiso 1 1 calc R U . . .
O2 O 0.41663(10) 0.27868(16) 0.68813(8) 0.0577(4) Uani 1 1 d . . . . .
O3 O 0.42463(9) 0.36428(16) 0.53893(10) 0.0544(4) Uani 1 1 d . . . . .
O9 O 0.39839(9) 0.55169(18) 0.41301(10) 0.0608(4) Uani 1 1 d G . . . .
H9D H 0.402433 0.495528 0.450934 0.091 Uiso 1 1 d G U . . .
H9E H 0.449391 0.584356 0.419770 0.091 Uiso 1 1 d G U . . .
N1 N 0.16322(9) 0.25520(14) 0.42016(8) 0.0335(3) Uani 1 1 d . . . . .
H1A H 0.168217 0.342619 0.424450 0.040 Uiso 1 1 calc R U . . .
H1B H 0.204962 0.221007 0.459150 0.040 Uiso 1 1 calc R U . . .
O7 O 0.20271(11) 0.77355(16) 0.49521(10) 0.0610(4) Uani 1 1 d . . . . .
O5 O 0.08814(10) 0.66592(17) 0.37000(10) 0.0625(4) Uani 1 1 d . . . . .
O6 O 0.25368(13) 0.6797(2) 0.36638(11) 0.0710(5) Uani 1 1 d . . . . .
C14 C 0.30361(11) 0.88619(17) 0.69266(10) 0.0341(3) Uani 1 1 d . . . . .
C10 C 0.42344(12) 0.85931(18) 0.60606(13) 0.0405(4) Uani 1 1 d . . . . .
C18 C 0.20678(13) 0.9227(2) 0.67243(12) 0.0461(4) Uani 1 1 d . . . . .
H18A H 0.176650 0.870594 0.627489 0.069 Uiso 1 1 calc R U . . .
H18B H 0.200427 1.014714 0.658581 0.069 Uiso 1 1 calc R U . . .
H18C H 0.182381 0.905860 0.718494 0.069 Uiso 1 1 calc R U . . .
C1 C 0.07560(12) 0.2180(2) 0.43917(12) 0.0442(4) Uani 1 1 d . . . . .
C15 C 0.49658(13) 0.9436(2) 0.65624(14) 0.0511(5) Uani 1 1 d . . . . .
H15A H 0.481346 1.035363 0.648806 0.077 Uiso 1 1 calc R U . . .
H15B H 0.549887 0.927495 0.639092 0.077 Uiso 1 1 calc R U . . .
H15C H 0.504477 0.921079 0.712374 0.077 Uiso 1 1 calc R U . . .
C13 C 0.31565(14) 0.73958(19) 0.71226(12) 0.0469(5) Uani 1 1 d . . . . .
H13A H 0.303572 0.723533 0.765046 0.056 Uiso 1 1 calc R U . . .
H13B H 0.273507 0.689728 0.672847 0.056 Uiso 1 1 calc R U . . .
C17 C 0.35281(14) 0.9740(2) 0.76064(11) 0.0458(4) Uani 1 1 d . . . . .
H17A H 0.323003 0.974275 0.804223 0.069 Uiso 1 1 calc R U . . .
H17B H 0.355407 1.062395 0.740835 0.069 Uiso 1 1 calc R U . . .
H17C H 0.411042 0.940683 0.779737 0.069 Uiso 1 1 calc R U . . .
C5 C 0.18423(13) 0.2166(2) 0.33961(11) 0.0427(4) Uani 1 1 d . . . . .
C12 C 0.40683(16) 0.6897(2) 0.71228(16) 0.0597(6) Uani 1 1 d . . . . .
H12A H 0.449031 0.734307 0.754420 0.072 Uiso 1 1 calc R U . . .
H12B H 0.410142 0.595802 0.723863 0.072 Uiso 1 1 calc R U . . .
C8 C 0.13346(15) 0.3039(2) 0.27188(12) 0.0510(5) Uani 1 1 d . . . . .
H8A H 0.073325 0.276925 0.258457 0.076 Uiso 1 1 calc R U . . .
H8B H 0.157906 0.295536 0.225106 0.076 Uiso 1 1 calc R U . . .
H8C H 0.137197 0.394321 0.289454 0.076 Uiso 1 1 calc R U . . .
C11 C 0.42915(14) 0.7145(2) 0.63111(16) 0.0560(6) Uani 1 1 d . . . . .
H11A H 0.389616 0.663645 0.590081 0.067 Uiso 1 1 calc R U . . .
H11B H 0.487989 0.683058 0.633344 0.067 Uiso 1 1 calc R U . . .
C16 C 0.42171(15) 0.8752(2) 0.51639(14) 0.0578(6) Uani 1 1 d . . . . .
H16A H 0.372146 0.828997 0.484974 0.087 Uiso 1 1 calc R U . . .
H16B H 0.474376 0.839262 0.505282 0.087 Uiso 1 1 calc R U . . .
H16C H 0.417510 0.967204 0.502426 0.087 Uiso 1 1 calc R U . . .
C6 C 0.00293(13) 0.3061(2) 0.39197(14) 0.0541(5) Uani 1 1 d . . . . .
H6A H 0.022126 0.396417 0.396016 0.081 Uiso 1 1 calc R U . . .
H6B H -0.048015 0.297615 0.414000 0.081 Uiso 1 1 calc R U . . .
H6C H -0.011039 0.279802 0.336188 0.081 Uiso 1 1 calc R U . . .
C2 C 0.06094(16) 0.0717(2) 0.41944(17) 0.0660(7) Uani 1 1 d . . . . .
H2C H 0.101300 0.020553 0.459639 0.079 Uiso 1 1 calc R U . . .
H2D H 0.002119 0.048296 0.423296 0.079 Uiso 1 1 calc R U . . .
C7 C 0.08600(15) 0.2451(3) 0.52929(14) 0.0615(6) Uani 1 1 d . . . . .
H7A H 0.134650 0.195520 0.559455 0.092 Uiso 1 1 calc R U . . .
H7B H 0.033698 0.219161 0.545561 0.092 Uiso 1 1 calc R U . . .
H7C H 0.096196 0.337672 0.539561 0.092 Uiso 1 1 calc R U . . .
C9 C 0.28185(14) 0.2432(3) 0.34951(14) 0.0621(6) Uani 1 1 d . . . . .
H9A H 0.293028 0.335877 0.358123 0.093 Uiso 1 1 calc R U . . .
H9B H 0.299719 0.215747 0.301524 0.093 Uiso 1 1 calc R U . . .
H9C H 0.314128 0.194528 0.395112 0.093 Uiso 1 1 calc R U . . .
C3 C 0.07302(19) 0.0340(2) 0.33620(17) 0.0755(8) Uani 1 1 d . . . . .
H3A H 0.064297 -0.060379 0.328349 0.091 Uiso 1 1 calc R U . . .
H3B H 0.029609 0.079009 0.295324 0.091 Uiso 1 1 calc R U . . .
C4 C 0.16350(18) 0.0705(2) 0.32639(15) 0.0638(7) Uani 1 1 d . . . . .
H4A H 0.168763 0.046372 0.272373 0.077 Uiso 1 1 calc R U . . .
H4B H 0.206329 0.019738 0.364605 0.077 Uiso 1 1 calc R U . . .
H4 H 0.2700(19) 0.458(3) 0.5638(17) 0.070(9) Uiso 1 1 d . . . . .
H6 H 0.299(2) 0.636(3) 0.3839(19) 0.084(10) Uiso 1 1 d . . . . .

loop_
_atom_site_aniso_label
_atom_site_aniso_U_11
_atom_site_aniso_U_22
_atom_site_aniso_U_33
_atom_site_aniso_U_23
_atom_site_aniso_U_13
_atom_site_aniso_U_12
Se1 0.02754(10) 0.02958(10) 0.03240(10) 0.00256(6) 0.00026(7) -0.00232(6)
Se2 0.03564(11) 0.03192(11) 0.03358(11) -0.00055(7) 0.00084(7) 0.00107(7)
O1 0.0439(7) 0.0296(6) 0.0482(7) 0.0022(5) -0.0061(6) -0.0065(5)
O4 0.0542(8) 0.0441(7) 0.0393(7) -0.0010(6) 0.0095(6) 0.0139(6)
O8 0.0630(9) 0.0350(7) 0.0500(8) 0.0058(6) 0.0005(7) 0.0017(6)
N2 0.0306(7) 0.0244(6) 0.0328(7) -0.0009(5) 0.0067(5) -0.0034(5)
O2 0.0580(9) 0.0614(9) 0.0404(7) 0.0067(7) -0.0170(6) 0.0017(7)
O3 0.0407(7) 0.0621(9) 0.0649(9) 0.0131(7) 0.0212(7) -0.0050(7)
O9 0.0399(8) 0.0678(11) 0.0756(11) 0.0101(8) 0.0150(7) -0.0073(7)
N1 0.0298(7) 0.0330(7) 0.0329(7) 0.0012(6) -0.0028(5) -0.0014(6)
O7 0.0639(10) 0.0503(9) 0.0629(9) -0.0220(7) 0.0020(7) -0.0041(7)
O5 0.0442(8) 0.0684(10) 0.0617(10) -0.0002(8) -0.0155(7) 0.0050(7)
O6 0.0685(12) 0.0955(14) 0.0562(10) 0.0275(9) 0.0294(9) 0.0177(10)
C14 0.0381(9) 0.0318(8) 0.0338(8) 0.0017(7) 0.0107(7) -0.0044(7)
C10 0.0304(9) 0.0340(9) 0.0592(11) -0.0087(8) 0.0145(8) -0.0023(7)
C18 0.0398(10) 0.0512(11) 0.0510(11) -0.0036(9) 0.0180(8) -0.0020(8)
C1 0.0307(9) 0.0486(11) 0.0490(11) 0.0114(9) 0.0002(8) -0.0063(8)
C15 0.0317(9) 0.0472(11) 0.0734(14) -0.0084(10) 0.0098(9) -0.0077(8)
C13 0.0579(12) 0.0350(10) 0.0461(10) 0.0103(8) 0.0086(9) -0.0079(9)
C17 0.0548(11) 0.0455(11) 0.0366(9) -0.0050(8) 0.0091(8) -0.0073(9)
C5 0.0450(10) 0.0447(10) 0.0336(9) -0.0071(8) -0.0012(8) 0.0052(8)
C12 0.0605(14) 0.0319(10) 0.0769(16) 0.0133(10) -0.0050(12) 0.0033(9)
C8 0.0571(13) 0.0559(13) 0.0352(10) 0.0017(8) 0.0004(9) 0.0042(10)
C11 0.0426(11) 0.0326(10) 0.0922(17) -0.0080(10) 0.0142(11) 0.0051(8)
C16 0.0550(13) 0.0638(14) 0.0648(13) -0.0223(11) 0.0346(11) -0.0193(11)
C6 0.0332(10) 0.0595(13) 0.0642(13) 0.0106(10) -0.0004(9) 0.0019(9)
C2 0.0521(13) 0.0474(12) 0.0867(17) 0.0221(12) -0.0095(12) -0.0148(10)
C7 0.0453(12) 0.0888(18) 0.0519(12) 0.0166(12) 0.0136(9) -0.0022(12)
C9 0.0460(12) 0.0929(18) 0.0470(11) -0.0110(12) 0.0093(9) 0.0097(12)
C3 0.0838(18) 0.0359(11) 0.0850(18) -0.0025(11) -0.0270(15) -0.0132(11)
C4 0.0787(17) 0.0428(12) 0.0576(13) -0.0126(10) -0.0103(12) 0.0103(11)

loop_
_atom_type_symbol
_atom_type_description
_atom_type_scat_dispersion_real
_atom_type_scat_dispersion_imag
_atom_type_scat_source
C C 0.0181 0.0091 'International Tables Vol C Tables 4.2.6.8 and 6.1.1.4'
H H 0.0000 0.0000 'International Tables Vol C Tables 4.2.6.8 and 6.1.1.4'
N N 0.0311 0.0180 'International Tables Vol C Tables 4.2.6.8 and 6.1.1.4'
O O 0.0492 0.0322 'International Tables Vol C Tables 4.2.6.8 and 6.1.1.4'
Se Se -0.7943 1.1372 'International Tables Vol C Tables 4.2.6.8 and 6.1.1.4'

loop_
_geom_angle_atom_site_label_1
_geom_angle_atom_site_label_2
_geom_angle_atom_site_label_3
_geom_angle
_geom_angle_site_symmetry_1
_geom_angle_site_symmetry_3
_geom_angle_publ_flag
O1 Se1 O4 106.47(7) . . ?
O2 Se1 O1 112.63(7) . . ?
O2 Se1 O4 103.72(8) . . ?
O2 Se1 O3 114.84(8) . . ?
O3 Se1 O1 111.23(8) . . ?
O3 Se1 O4 107.15(8) . . ?
O8 Se2 O6 104.33(9) . . ?
O7 Se2 O8 111.17(8) . . ?
O7 Se2 O6 107.67(10) . . ?
O5 Se2 O8 112.77(8) . . ?
O5 Se2 O7 114.70(9) . . ?
O5 Se2 O6 105.34(10) . . ?
Se1 O4 H4 110(2) . . ?
H2A N2 H2B 106.9 . . ?
C14 N2 H2A 107.2 . . ?
C14 N2 H2B 107.2 . . ?
C10 N2 H2A 107.2 . . ?
C10 N2 H2B 107.2 . . ?
C10 N2 C14 120.31(13) . . ?
H9D O9 H9E 104.5 . . ?
H1A N1 H1B 106.8 . . ?
C1 N1 H1A 107.1 . . ?
C1 N1 H1B 107.1 . . ?
C5 N1 H1A 107.1 . . ?
C5 N1 H1B 107.1 . . ?
C5 N1 C1 120.76(14) . . ?
Se2 O6 H6 110(2) . . ?
C18 C14 N2 105.03(14) . . ?
C13 C14 N2 106.99(14) . . ?
C13 C14 C18 110.70(15) . . ?
C17 C14 N2 111.27(14) . . ?
C17 C14 C18 109.81(16) . . ?
C17 C14 C13 112.73(16) . . ?
N2 C10 C15 110.64(14) . . ?
C11 C10 N2 106.95(15) . . ?
C11 C10 C15 113.11(18) . . ?
C11 C10 C16 111.51(18) . . ?
C16 C10 N2 104.34(16) . . ?
C16 C10 C15 109.89(17) . . ?
C14 C18 H18A 109.5 . . ?
C14 C18 H18B 109.5 . . ?
C14 C18 H18C 109.5 . . ?
H18A C18 H18B 109.5 . . ?
H18A C18 H18C 109.5 . . ?
H18B C18 H18C 109.5 . . ?
C6 C1 N1 110.33(15) . . ?
C2 C1 N1 106.95(18) . . ?
C2 C1 C6 113.23(17) . . ?
C2 C1 C7 111.82(19) . . ?
C7 C1 N1 105.58(15) . . ?
C7 C1 C6 108.65(19) . . ?
C10 C15 H15A 109.5 . . ?
C10 C15 H15B 109.5 . . ?
C10 C15 H15C 109.5 . . ?
H15A C15 H15B 109.5 . . ?
H15A C15 H15C 109.5 . . ?
H15B C15 H15C 109.5 . . ?
C14 C13 H13A 108.9 . . ?
C14 C13 H13B 108.9 . . ?
H13A C13 H13B 107.7 . . ?
C12 C13 C14 113.24(16) . . ?
C12 C13 H13A 108.9 . . ?
C12 C13 H13B 108.9 . . ?
C14 C17 H17A 109.5 . . ?
C14 C17 H17B 109.5 . . ?
C14 C17 H17C 109.5 . . ?
H17A C17 H17B 109.5 . . ?
H17A C17 H17C 109.5 . . ?
H17B C17 H17C 109.5 . . ?
N1 C5 C9 105.66(15) . . ?
C8 C5 N1 110.17(15) . . ?
C8 C5 C9 108.81(19) . . ?
C4 C5 N1 107.38(17) . . ?
C4 C5 C8 113.23(17) . . ?
C4 C5 C9 111.32(19) . . ?
C13 C12 H12A 109.5 . . ?
C13 C12 H12B 109.5 . . ?
H12A C12 H12B 108.1 . . ?
C11 C12 C13 110.81(18) . . ?
C11 C12 H12A 109.5 . . ?
C11 C12 H12B 109.5 . . ?
C5 C8 H8A 109.5 . . ?
C5 C8 H8B 109.5 . . ?
C5 C8 H8C 109.5 . . ?
H8A C8 H8B 109.5 . . ?
H8A C8 H8C 109.5 . . ?
H8B C8 H8C 109.5 . . ?
C10 C11 H11A 108.8 . . ?
C10 C11 H11B 108.8 . . ?
C12 C11 C10 113.68(17) . . ?
C12 C11 H11A 108.8 . . ?
C12 C11 H11B 108.8 . . ?
H11A C11 H11B 107.7 . . ?
C10 C16 H16A 109.5 . . ?
C10 C16 H16B 109.5 . . ?
C10 C16 H16C 109.5 . . ?
H16A C16 H16B 109.5 . . ?
H16A C16 H16C 109.5 . . ?
H16B C16 H16C 109.5 . . ?
C1 C6 H6A 109.5 . . ?
C1 C6 H6B 109.5 . . ?
C1 C6 H6C 109.5 . . ?
H6A C6 H6B 109.5 . . ?
H6A C6 H6C 109.5 . . ?
H6B C6 H6C 109.5 . . ?
C1 C2 H2C 108.8 . . ?
C1 C2 H2D 108.8 . . ?
H2C C2 H2D 107.7 . . ?
C3 C2 C1 113.91(19) . . ?
C3 C2 H2C 108.8 . . ?
C3 C2 H2D 108.8 . . ?
C1 C7 H7A 109.5 . . ?
C1 C7 H7B 109.5 . . ?
C1 C7 H7C 109.5 . . ?
H7A C7 H7B 109.5 . . ?
H7A C7 H7C 109.5 . . ?
H7B C7 H7C 109.5 . . ?
C5 C9 H9A 109.5 . . ?
C5 C9 H9B 109.5 . . ?
C5 C9 H9C 109.5 . . ?
H9A C9 H9B 109.5 . . ?
H9A C9 H9C 109.5 . . ?
H9B C9 H9C 109.5 . . ?
C2 C3 H3A 109.4 . . ?
C2 C3 H3B 109.4 . . ?
H3A C3 H3B 108.0 . . ?
C4 C3 C2 110.99(19) . . ?
C4 C3 H3A 109.4 . . ?
C4 C3 H3B 109.4 . . ?
C5 C4 H4A 108.9 . . ?
C5 C4 H4B 108.9 . . ?
C3 C4 C5 113.4(2) . . ?
C3 C4 H4A 108.9 . . ?
C3 C4 H4B 108.9 . . ?
H4A C4 H4B 107.7 . . ?

loop_
_geom_bond_atom_site_label_1
_geom_bond_atom_site_label_2
_geom_bond_distance
_geom_bond_site_symmetry_2
_geom_bond_publ_flag
Se1 O1 1.6231(12) . ?
Se1 O4 1.7113(13) . ?
Se1 O2 1.5954(13) . ?
Se1 O3 1.6151(13) . ?
Se2 O8 1.6314(13) . ?
Se2 O7 1.6009(14) . ?
Se2 O5 1.5899(14) . ?
Se2 O6 1.7009(17) . ?
O4 H4 0.80(3) . ?
N2 H2A 0.8900 . ?
N2 H2B 0.8900 . ?
N2 C14 1.527(2) . ?
N2 C10 1.527(2) . ?
O9 H9D 0.8502 . ?
O9 H9E 0.8500 . ?
N1 H1A 0.8900 . ?
N1 H1B 0.8900 . ?
N1 C1 1.529(2) . ?
N1 C5 1.527(2) . ?
O6 H6 0.83(3) . ?
C14 C18 1.527(3) . ?
C14 C13 1.523(3) . ?
C14 C17 1.522(2) . ?
C10 C15 1.527(3) . ?
C10 C11 1.523(3) . ?
C10 C16 1.524(3) . ?
C18 H18A 0.9600 . ?
C18 H18B 0.9600 . ?
C18 H18C 0.9600 . ?
C1 C6 1.526(3) . ?
C1 C2 1.524(3) . ?
C1 C7 1.526(3) . ?
C15 H15A 0.9600 . ?
C15 H15B 0.9600 . ?
C15 H15C 0.9600 . ?
C13 H13A 0.9700 . ?
C13 H13B 0.9700 . ?
C13 C12 1.518(3) . ?
C17 H17A 0.9600 . ?
C17 H17B 0.9600 . ?
C17 H17C 0.9600 . ?
C5 C8 1.525(3) . ?
C5 C9 1.528(3) . ?
C5 C4 1.520(3) . ?
C12 H12A 0.9700 . ?
C12 H12B 0.9700 . ?
C12 C11 1.517(4) . ?
C8 H8A 0.9600 . ?
C8 H8B 0.9600 . ?
C8 H8C 0.9600 . ?
C11 H11A 0.9700 . ?
C11 H11B 0.9700 . ?
C16 H16A 0.9600 . ?
C16 H16B 0.9600 . ?
C16 H16C 0.9600 . ?
C6 H6A 0.9600 . ?
C6 H6B 0.9600 . ?
C6 H6C 0.9600 . ?
C2 H2C 0.9700 . ?
C2 H2D 0.9700 . ?
C2 C3 1.516(4) . ?
C7 H7A 0.9600 . ?
C7 H7B 0.9600 . ?
C7 H7C 0.9600 . ?
C9 H9A 0.9600 . ?
C9 H9B 0.9600 . ?
C9 H9C 0.9600 . ?
C3 H3A 0.9700 . ?
C3 H3B 0.9700 . ?
C3 C4 1.513(4) . ?
C4 H4A 0.9700 . ?
C4 H4B 0.9700 . ?

loop_
_geom_torsion_atom_site_label_1
_geom_torsion_atom_site_label_2
_geom_torsion_atom_site_label_3
_geom_torsion_atom_site_label_4
_geom_torsion
_geom_torsion_site_symmetry_1
_geom_torsion_site_symmetry_2
_geom_torsion_site_symmetry_3
_geom_torsion_site_symmetry_4
_geom_torsion_publ_flag
N2 C14 C13 C12 51.7(2) . . . . ?
N2 C10 C11 C12 -51.0(2) . . . . ?
N1 C1 C2 C3 -50.2(2) . . . . ?
N1 C5 C4 C3 51.0(2) . . . . ?
C14 N2 C10 C15 -73.3(2) . . . . ?
C14 N2 C10 C11 50.3(2) . . . . ?
C14 N2 C10 C16 168.54(15) . . . . ?
C14 C13 C12 C11 -57.8(2) . . . . ?
C10 N2 C14 C18 -168.44(14) . . . . ?
C10 N2 C14 C13 -50.74(19) . . . . ?
C10 N2 C14 C17 72.80(19) . . . . ?
C18 C14 C13 C12 165.59(17) . . . . ?
C1 N1 C5 C8 74.4(2) . . . . ?
C1 N1 C5 C9 -168.26(17) . . . . ?
C1 N1 C5 C4 -49.4(2) . . . . ?
C1 C2 C3 C4 57.6(3) . . . . ?
C15 C10 C11 C12 71.1(2) . . . . ?
C13 C12 C11 C10 57.6(2) . . . . ?
C17 C14 C13 C12 -71.0(2) . . . . ?
C5 N1 C1 C6 -74.8(2) . . . . ?
C5 N1 C1 C2 48.8(2) . . . . ?
C5 N1 C1 C7 168.00(17) . . . . ?
C8 C5 C4 C3 -70.9(3) . . . . ?
C16 C10 C11 C12 -164.48(19) . . . . ?
C6 C1 C2 C3 71.5(3) . . . . ?
C2 C3 C4 C5 -57.7(3) . . . . ?
C7 C1 C2 C3 -165.3(2) . . . . ?
C9 C5 C4 C3 166.2(2) . . . . ?
